data_4310744
loop_
_publ_author_name
'Chia-Fu Tsai'
'Hsing-Jen Chen'
'Jr-Chiuan Chang'
'Cheng-Hsiang Hung'
'Chun-Chia Lai'
'Ching-Han Hu'
'Jui-Hsien Huang'

_publ_section_title
;
 Metal-Induced Coordination Inversion and Carbon-Nitrogen Bond
 Rearrangement. Structurally Characterized Phenyl Isocyanate Inserted into
 Aluminum Methyl Compounds and O- and N-Bound Aluminum Compounds
;
_journal_name_full 'Inorganic Chemistry'
_journal_page_first 2183
_journal_page_last 2188
_journal_paper_doi 10.1021/ic035261z
_journal_volume 43
_journal_year 2004
_chemical_formula_sum 'C9 H12 N2 O'
_chemical_formula_weight 164.21
_chemical_name_systematic
; 
 ? 
;
_space_group_IT_number 61
_symmetry_cell_setting orthorhombic
_symmetry_space_group_name_Hall '-P 2ac 2ab'
_symmetry_space_group_name_H-M 'P b c a'
_atom_sites_solution_hydrogens geom
_atom_sites_solution_primary direct
_atom_sites_solution_secondary difmap
_audit_creation_method SHELXL-97
_cell_angle_alpha 90.00
_cell_angle_beta 90.00
_cell_angle_gamma 90.00
_cell_formula_units_Z 8
_cell_length_a 10.5134(19)
_cell_length_b 10.870(2)
_cell_length_c 15.348(3)
_cell_measurement_temperature 293(2)
_cell_volume 1754.0(6)
_computing_cell_refinement 'Bruker SMART'
_computing_data_collection 'Bruker SMART'
_computing_data_reduction 'Bruker SHELXTL'
_computing_molecular_graphics 'Bruker SHELXTL'
_computing_publication_material 'Bruker SHELXTL'
_computing_structure_refinement 'SHELXL-97 (Sheldrick, 1997)'
_computing_structure_solution 'SHELXS-97 (Sheldrick, 1990)'
_diffrn_ambient_temperature 293(2)
_diffrn_measured_fraction_theta_full 0.994
_diffrn_measured_fraction_theta_max 0.994
_diffrn_measurement_device_type 'CCD area detector'
_diffrn_measurement_method 'phi and omega scans'
_diffrn_radiation_monochromator graphite
_diffrn_radiation_source 'fine-focus sealed tube'
_diffrn_radiation_type MoK\a
_diffrn_radiation_wavelength 0.71073
_diffrn_reflns_av_R_equivalents 0.2645
_diffrn_reflns_av_sigmaI/netI 0.1362
_diffrn_reflns_limit_h_max 13
_diffrn_reflns_limit_h_min -13
_diffrn_reflns_limit_k_max 14
_diffrn_reflns_limit_k_min -12
_diffrn_reflns_limit_l_max 19
_diffrn_reflns_limit_l_min -17
_diffrn_reflns_number 10383
_diffrn_reflns_theta_full 27.56
_diffrn_reflns_theta_max 27.56
_diffrn_reflns_theta_min 3.00
_exptl_absorpt_coefficient_mu 0.083
_exptl_absorpt_correction_type none
_exptl_crystal_colour colorless
_exptl_crystal_density_diffrn 1.244
_exptl_crystal_density_method 'not measured'
_exptl_crystal_description block
_exptl_crystal_F_000 704
_exptl_crystal_size_max 0.32
_exptl_crystal_size_mid 0.31
_exptl_crystal_size_min 0.25
_refine_diff_density_max 0.256
_refine_diff_density_min -0.280
_refine_diff_density_rms 0.060
_refine_ls_extinction_method none
_refine_ls_goodness_of_fit_ref 0.926
_refine_ls_hydrogen_treatment mixed
_refine_ls_matrix_type full
_refine_ls_number_parameters 111
_refine_ls_number_reflns 2008
_refine_ls_number_restraints 0
_refine_ls_restrained_S_all 0.926
_refine_ls_R_factor_all 0.1614
_refine_ls_R_factor_gt 0.0816
_refine_ls_shift/su_max 0.000
_refine_ls_shift/su_mean 0.000
_refine_ls_structure_factor_coef Fsqd
_refine_ls_weighting_details 'calc w=1/[\s^2^(Fo^2^)+(0.0927P)^2^+0.0000P] where P=(Fo^2^+2Fc^2^)/3'
_refine_ls_weighting_scheme calc
_refine_ls_wR_factor_gt 0.1827
_refine_ls_wR_factor_ref 0.2299
_reflns_number_gt 880
_reflns_number_total 2008
_reflns_threshold_expression >2sigma(I)
_cod_data_source_file ic035261zsi20031030_105855.cif
_cod_data_source_block hjh035m
_cod_depositor_comments
;
The following automatic conversions were performed:
'_symmetry_cell_setting' value 'Orthorhombic' changed to 'orthorhombic'
according to '/home/saulius/struct/CIF-dictionaries/cif_core.dic'
dictionary named 'cif_core.dic' version 2.4.1 from 2010-06-29.

Automatic conversion script
Id: cif_fix_enum 1527 2010-12-29 10:47:43Z saulius 
;
_cod_original_cell_volume 1753.9(6)
_cod_database_code 4310744

loop_
_symmetry_equiv_pos_as_xyz
'x, y, z'
'-x+1/2, -y, z+1/2'
'-x, y+1/2, -z+1/2'
'x+1/2, -y+1/2, -z'
'-x, -y, -z'
'x-1/2, y, -z-1/2'
'x, -y-1/2, z-1/2'
'-x-1/2, y-1/2, z'

loop_
_atom_site_label
_atom_site_type_symbol
_atom_site_fract_x
_atom_site_fract_y
_atom_site_fract_z
_atom_site_U_iso_or_equiv
_atom_site_adp_type
_atom_site_occupancy
_atom_site_symmetry_multiplicity
_atom_site_calc_flag
_atom_site_refinement_flags
_atom_site_disorder_assembly
_atom_site_disorder_group
C1 C 0.2662(2) 0.8104(3) 0.35912(18) 0.0452(7) Uani 1 1 d . . .
C2 C 0.3738(3) 0.7367(3) 0.3711(2) 0.0555(9) Uani 1 1 d . . .
H2 H 0.4444 0.7479 0.3354 0.067 Uiso 1 1 calc R . .
C3 C 0.3764(3) 0.6481(3) 0.4349(2) 0.0670(10) Uani 1 1 d . . .
H3 H 0.4487 0.5997 0.4419 0.080 Uiso 1 1 calc R . .
C4 C 0.2733(3) 0.6301(4) 0.4887(2) 0.0656(10) Uani 1 1 d . . .
H4 H 0.2750 0.5700 0.5318 0.079 Uiso 1 1 calc R . .
C5 C 0.1674(3) 0.7031(3) 0.4771(2) 0.0629(9) Uani 1 1 d . . .
H5 H 0.0971 0.6916 0.5130 0.075 Uiso 1 1 calc R . .
C6 C 0.1631(3) 0.7926(3) 0.4139(2) 0.0548(9) Uani 1 1 d . . .
H6 H 0.0908 0.8412 0.4079 0.066 Uiso 1 1 calc R . .
C7 C 0.1674(2) 0.9457(3) 0.24846(19) 0.0491(8) Uani 1 1 d . . .
C8 C 0.3152(3) 1.0986(3) 0.1851(2) 0.0648(10) Uani 1 1 d . . .
H8A H 0.3320 1.1381 0.2398 0.097 Uiso 1 1 calc R . .
H8B H 0.3126 1.1593 0.1396 0.097 Uiso 1 1 calc R . .
H8C H 0.3813 1.0402 0.1728 0.097 Uiso 1 1 calc R . .
C9 C 0.0895(3) 1.0885(4) 0.1389(2) 0.0729(12) Uani 1 1 d . . .
H9A H 0.0188 1.0325 0.1386 0.109 Uiso 1 1 calc R . .
H9B H 0.1173 1.1027 0.0802 0.109 Uiso 1 1 calc R . .
H9C H 0.0638 1.1649 0.1647 0.109 Uiso 1 1 calc R . .
N1 N 0.2708(2) 0.8992(2) 0.29279(18) 0.0559(8) Uani 1 1 d . . .
H1A H 0.3445 0.9270 0.2786 0.067 Uiso 1 1 calc R . .
N2 N 0.1937(2) 1.0355(3) 0.18944(18) 0.0548(7) Uani 1 1 d . . .
O1 O 0.05795(17) 0.9066(2) 0.25989(15) 0.0628(7) Uani 1 1 d . . .

loop_
_atom_site_aniso_label
_atom_site_aniso_U_11
_atom_site_aniso_U_22
_atom_site_aniso_U_33
_atom_site_aniso_U_23
_atom_site_aniso_U_13
_atom_site_aniso_U_12
C1 0.0333(14) 0.0572(18) 0.0452(16) -0.0040(14) -0.0020(11) -0.0044(13)
C2 0.0339(15) 0.075(2) 0.0579(19) 0.0030(17) 0.0036(13) 0.0015(14)
C3 0.0448(18) 0.082(3) 0.074(2) 0.013(2) 0.0015(16) 0.0050(16)
C4 0.060(2) 0.077(2) 0.059(2) 0.0152(19) 0.0024(17) -0.0067(16)
C5 0.0487(18) 0.082(3) 0.058(2) 0.0019(19) 0.0094(15) -0.0122(17)
C6 0.0380(15) 0.068(2) 0.0581(19) -0.0029(17) 0.0043(13) -0.0015(15)
C7 0.0334(14) 0.063(2) 0.0506(18) -0.0051(16) -0.0029(13) -0.0020(13)
C8 0.0506(19) 0.075(2) 0.069(2) 0.0137(19) 0.0041(16) -0.0089(16)
C9 0.0489(19) 0.099(3) 0.071(3) 0.019(2) -0.0061(16) 0.0163(19)
N1 0.0280(12) 0.0738(19) 0.0659(17) 0.0117(15) -0.0009(11) -0.0041(11)
N2 0.0351(12) 0.0714(19) 0.0580(16) 0.0062(14) -0.0021(11) 0.0024(11)
O1 0.0294(10) 0.0837(17) 0.0751(16) 0.0065(12) -0.0061(10) -0.0080(10)

loop_
_atom_type_symbol
_atom_type_description
_atom_type_scat_dispersion_real
_atom_type_scat_dispersion_imag
_atom_type_scat_source
C C 0.0033 0.0016 'International Tables Vol C Tables 4.2.6.8 and 6.1.1.4'
H H 0.0000 0.0000 'International Tables Vol C Tables 4.2.6.8 and 6.1.1.4'
N N 0.0061 0.0033 'International Tables Vol C Tables 4.2.6.8 and 6.1.1.4'
O O 0.0106 0.0060 'International Tables Vol C Tables 4.2.6.8 and 6.1.1.4'

loop_
_geom_angle_atom_site_label_1
_geom_angle_atom_site_label_2
_geom_angle_atom_site_label_3
_geom_angle
_geom_angle_site_symmetry_1
_geom_angle_site_symmetry_3
_geom_angle_publ_flag
C6 C1 C2 118.3(3) . . ?
C6 C1 N1 124.3(3) . . ?
C2 C1 N1 117.5(3) . . ?
C3 C2 C1 120.7(3) . . ?
C2 C3 C4 120.7(3) . . ?
C3 C4 C5 118.5(3) . . ?
C6 C5 C4 121.7(3) . . ?
C5 C6 C1 120.1(3) . . ?
O1 C7 N2 122.0(3) . . ?
O1 C7 N1 122.5(3) . . ?
N2 C7 N1 115.5(2) . . ?
C7 N1 C1 125.7(2) . . ?
C7 N2 C8 123.3(3) . . ?
C7 N2 C9 118.9(2) . . ?
C8 N2 C9 116.7(3) . . ?

loop_
_geom_bond_atom_site_label_1
_geom_bond_atom_site_label_2
_geom_bond_distance
_geom_bond_site_symmetry_2
_geom_bond_publ_flag
C1 C6 1.386(4) . ?
C1 C2 1.398(4) . ?
C1 N1 1.404(4) . ?
C2 C3 1.375(5) . ?
C3 C4 1.377(4) . ?
C4 C5 1.379(5) . ?
C5 C6 1.374(4) . ?
C7 O1 1.239(3) . ?
C7 N2 1.360(4) . ?
C7 N1 1.378(3) . ?
C8 N2 1.451(4) . ?
C9 N2 1.461(4) . ?

loop_
_cod_related_entry_id
_cod_related_entry_database
_cod_related_entry_code
1 ChemSpider 7279
